data_9009840
loop_
_publ_author_name
'Ruedinger B'
'Tillmanns E'
'Hentschel G'

_publ_section_title
;
 Bellbergite - a new mineral with the zeolite structure type EAB
;
_journal_name_full 'Mineralogy and Petrology'
_journal_page_first 147
_journal_page_last 152
_journal_paper_doi 10.1007/BF01163093
_journal_volume 48
_journal_year 1993
_chemical_formula_sum 'Al9 Ca3 H36 K O51 Si9 Sr'
_chemical_name_mineral Bellbergite
_space_group_IT_number 194
_symmetry_space_group_name_Hall '-P 6c 2c'
_symmetry_space_group_name_H-M 'P 63/m m c'
_cell_angle_alpha 90
_cell_angle_beta 90
_cell_angle_gamma 120
_cell_length_a 13.224
_cell_length_b 13.224
_cell_length_c 15.988
_cell_formula_units_Z 2
_cell_volume 2421.310
_cod_original_formula_sum 'K Sr Ca3 (Al9 Si9) O51 H36'
_cod_database_code 9009840

loop_
_symmetry_equiv_pos_as_xyz
x,y,z
-x,-x+y,1/2+z
x,x-y,1/2-z
-x+y,-x,1/2-z
x-y,x,1/2+z
-y,-x,z
y,x,-z
y,-x+y,-z
-y,x-y,z
x-y,-y,1/2+z
-x+y,y,1/2-z
x,y,1/2-z
-x,-y,1/2+z
x,x-y,z
-x,-x+y,-z
x-y,x,-z
-x+y,-x,z
y,x,1/2+z
-y,-x,1/2-z
-y,x-y,1/2-z
y,-x+y,1/2+z
-x+y,y,z
x-y,-y,-z
-x,-y,-z

loop_
_atom_site_type_symbol
_atom_site_label
_atom_site_fract_x
_atom_site_fract_y
_atom_site_fract_z
_atom_site_occupancy
_atom_site_U_iso_or_equiv
_atom_site_attached_hydrogens
K K 0.10500 0.21000 0.25000 0.33333 0.06333 0
Sr Sr 0.33333 0.66667 0.91190 0.50000 0.03040 0
Ca Ca1 0.00000 0.00000 0.00000 1.00000 0.00633 0
Ca Ca2 0.33333 0.66667 0.13000 1.00000 0.08739 0
Al Al1 0.42150 0.33130 0.15380 0.50000 0.01381 0
Si Si1 0.42150 0.33130 0.15380 0.50000 0.01381 0
Al Al2 0.24760 0.00000 0.00000 0.50000 0.00456 0
Si Si2 0.24760 0.00000 0.00000 0.50000 0.00456 0
O O1 0.11270 0.22540 0.00300 1.00000 0.00633 0
O O2 0.68180 0.00000 0.91580 1.00000 0.01520 0
O O3 0.95800 0.32700 0.25000 1.00000 0.02660 0
O O4 0.22950 0.45900 0.86400 1.00000 0.02026 0
O O5 0.45900 0.91800 0.86200 1.00000 0.02280 0
O Wat1 0.33333 0.66667 0.75000 1.00000 0.06333 2
O Wat2 0.41300 0.82600 0.25000 1.00000 0.04433 2
O Wat3 0.58700 0.17400 0.96500 0.50000 0.03800 2
O Wat4 0.21800 0.43600 0.15900 1.00000 0.04559 2
O Wat5 0.00000 0.00000 0.64300 1.00000 0.01773 2
